data_7008496
loop_
_publ_author_name
'Reisner, Erwin'
'Arion, Vladimir B.'
'Rufi\'nska, Anna'
'Chiorescu, Ion'
'Schmid, Wolfgang F.'
'Keppler, Bernhard K.'

_publ_section_title
;
 Isomeric [RuCl2(dmso)2(indazole)2] complexes: ruthenium(II)-mediated
 coupling reaction of acetonitrile with 1H-indazole.
;
_journal_issue 14
_journal_name_full 'Dalton transactions (Cambridge, England : 2003)'
_journal_page_first 2355
_journal_page_last 2364
_journal_paper_doi 10.1039/b503650j
_journal_year 2005
_chemical_formula_sum 'C13 H23 Cl2 N3 O3 Ru S2'
_chemical_formula_weight 505.43
_chemical_name_common
;trans-dichlorobis(dimethylsulfoxide)amidineruthenium(ii)
monohydrate
;
_chemical_name_systematic
;
trans-dichlorobis(dimethylsulfoxide)amidineruthenium(II) monohydrate
;
_space_group_IT_number 14
_symmetry_cell_setting monoclinic
_symmetry_space_group_name_Hall '-P 2ybc'
_symmetry_space_group_name_H-M 'P 1 21/c 1'
_atom_sites_solution_hydrogens geom
_atom_sites_solution_primary direct
_atom_sites_solution_secondary difmap
_audit_creation_method SHELXL-97
_cell_angle_alpha 90.00
_cell_angle_beta 113.56(3)
_cell_angle_gamma 90.00
_cell_formula_units_Z 4
_cell_length_a 17.726(4)
_cell_length_b 8.367(2)
_cell_length_c 14.415(3)
_cell_measurement_temperature 120(2)
_cell_volume 1959.7(9)
_computing_structure_refinement 'SHELXL-97 (Sheldrick, 1997)'
_computing_structure_solution 'SHELXS-97 (Sheldrick, 1990)'
_diffrn_ambient_temperature 120(2)
_diffrn_measured_fraction_theta_full 0.996
_diffrn_measured_fraction_theta_max 0.996
_diffrn_radiation_monochromator graphite
_diffrn_radiation_source 'fine-focus sealed tube'
_diffrn_radiation_type MoK\a
_diffrn_radiation_wavelength 0.71073
_diffrn_reflns_av_R_equivalents 0.0135
_diffrn_reflns_av_sigmaI/netI 0.0212
_diffrn_reflns_limit_h_max 25
_diffrn_reflns_limit_h_min -25
_diffrn_reflns_limit_k_max 11
_diffrn_reflns_limit_k_min -11
_diffrn_reflns_limit_l_max 20
_diffrn_reflns_limit_l_min -20
_diffrn_reflns_number 11323
_diffrn_reflns_theta_full 30.50
_diffrn_reflns_theta_max 30.50
_diffrn_reflns_theta_min 2.74
_exptl_absorpt_coefficient_mu 1.302
_exptl_absorpt_correction_type none
_exptl_crystal_colour orange
_exptl_crystal_density_diffrn 1.713
_exptl_crystal_density_method 'not measured'
_exptl_crystal_description needle
_exptl_crystal_F_000 1024
_exptl_crystal_size_max 0.28
_exptl_crystal_size_mid 0.17
_exptl_crystal_size_min 0.08
_refine_diff_density_max 0.791
_refine_diff_density_min -1.005
_refine_diff_density_rms 0.096
_refine_ls_extinction_method none
_refine_ls_goodness_of_fit_ref 1.082
_refine_ls_hydrogen_treatment mixed
_refine_ls_matrix_type full
_refine_ls_number_parameters 226
_refine_ls_number_reflns 5945
_refine_ls_number_restraints 0
_refine_ls_restrained_S_all 1.082
_refine_ls_R_factor_all 0.0285
_refine_ls_R_factor_gt 0.0239
_refine_ls_shift/su_max 0.016
_refine_ls_shift/su_mean 0.001
_refine_ls_structure_factor_coef Fsqd
_refine_ls_weighting_details 'calc w=1/[\s^2^(Fo^2^)+(0.0286P)^2^+1.3854P] where P=(Fo^2^+2Fc^2^)/3'
_refine_ls_weighting_scheme calc
_refine_ls_wR_factor_gt 0.0569
_refine_ls_wR_factor_ref 0.0592
_reflns_number_gt 5337
_reflns_number_total 5945
_reflns_threshold_expression >2sigma(I)
_cod_data_source_file b503650j.txt
_cod_data_source_block erre740b
_cod_original_cell_volume 1959.7(8)
_cod_original_sg_symbol_H-M P21/c
_cod_database_code 7008496

loop_
_symmetry_equiv_pos_as_xyz
'x, y, z'
'-x, y+1/2, -z+1/2'
'-x, -y, -z'
'x, -y-1/2, z-1/2'

loop_
_atom_site_label
_atom_site_type_symbol
_atom_site_fract_x
_atom_site_fract_y
_atom_site_fract_z
_atom_site_U_iso_or_equiv
_atom_site_adp_type
_atom_site_occupancy
_atom_site_symmetry_multiplicity
_atom_site_calc_flag
_atom_site_refinement_flags
_atom_site_disorder_assembly
_atom_site_disorder_group
Ru1 Ru 0.719836(7) 0.787752(14) 0.427958(8) 0.00859(4) Uani 1 1 d . . .
Cl1 Cl 0.62189(2) 0.59310(5) 0.32564(3) 0.01554(8) Uani 1 1 d . . .
Cl2 Cl 0.82772(2) 0.96196(5) 0.53373(3) 0.01563(8) Uani 1 1 d . . .
S1 S 0.68890(2) 0.94900(4) 0.29122(3) 0.01197(7) Uani 1 1 d . . .
S2 S 0.62926(2) 0.90994(4) 0.47738(3) 0.01130(7) Uani 1 1 d . . .
O1 O 0.73212(8) 0.90397(15) 0.22461(9) 0.0191(2) Uani 1 1 d . . .
O2 O 0.58834(7) 1.06022(14) 0.42627(9) 0.0184(2) Uani 1 1 d . . .
N1 N 0.80782(7) 0.65053(15) 0.40041(9) 0.0107(2) Uani 1 1 d . . .
N2 N 0.83639(8) 0.52179(15) 0.46656(9) 0.0114(2) Uani 1 1 d . . .
N3 N 0.75708(8) 0.62016(15) 0.54325(10) 0.0117(2) Uani 1 1 d . . .
H3 H 0.7386 0.6235 0.5901 0.014 Uiso 1 1 calc R . .
C1 C 0.84202(9) 0.64103(19) 0.33485(11) 0.0127(3) Uani 1 1 d . . .
H1 H 0.8332 0.7133 0.2825 0.015 Uiso 1 1 calc R . .
C2 C 0.89461(9) 0.50480(19) 0.35491(11) 0.0131(3) Uani 1 1 d . . .
C3 C 0.94465(10) 0.4424(2) 0.30895(12) 0.0163(3) Uani 1 1 d . . .
H3A H 0.9467 0.4897 0.2516 0.020 Uiso 1 1 calc R . .
C4 C 0.99071(10) 0.3083(2) 0.35174(13) 0.0182(3) Uani 1 1 d . . .
H4 H 1.0256 0.2661 0.3239 0.022 Uiso 1 1 calc R . .
C5 C 0.98580(10) 0.2343(2) 0.43671(13) 0.0182(3) Uani 1 1 d . . .
H5 H 1.0172 0.1434 0.4633 0.022 Uiso 1 1 calc R . .
C6 C 0.93573(10) 0.29223(19) 0.48217(13) 0.0156(3) Uani 1 1 d . . .
H6 H 0.9323 0.2416 0.5378 0.019 Uiso 1 1 calc R . .
C7 C 0.89066(9) 0.43049(18) 0.44049(11) 0.0117(3) Uani 1 1 d . . .
C8 C 0.83781(11) 0.3794(2) 0.61859(12) 0.0179(3) Uani 1 1 d . . .
H8A H 0.8141 0.3898 0.6676 0.027 Uiso 1 1 calc R . .
H8B H 0.8967 0.3843 0.6521 0.027 Uiso 1 1 calc R . .
H8C H 0.8219 0.2787 0.5843 0.027 Uiso 1 1 calc R . .
C9 C 0.80792(9) 0.51186(18) 0.54357(11) 0.0122(3) Uani 1 1 d . . .
C10 C 0.58234(10) 0.9583(2) 0.21020(12) 0.0200(3) Uani 1 1 d . . .
H10A H 0.5618 0.8522 0.1897 0.030 Uiso 1 1 calc R . .
H10B H 0.5752 1.0210 0.1515 0.030 Uiso 1 1 calc R . .
H10C H 0.5526 1.0067 0.2458 0.030 Uiso 1 1 calc R . .
C11 C 0.71000(12) 1.1567(2) 0.31695(14) 0.0217(3) Uani 1 1 d . . .
H11A H 0.7669 1.1707 0.3611 0.033 Uiso 1 1 calc R . .
H11B H 0.6759 1.1983 0.3489 0.033 Uiso 1 1 calc R . .
H11C H 0.6986 1.2128 0.2547 0.033 Uiso 1 1 calc R . .
C12 C 0.54796(12) 0.7810(2) 0.47249(17) 0.0259(4) Uani 1 1 d . . .
H12A H 0.5180 0.7458 0.4041 0.039 Uiso 1 1 calc R . .
H12B H 0.5115 0.8375 0.4955 0.039 Uiso 1 1 calc R . .
H12C H 0.5705 0.6900 0.5152 0.039 Uiso 1 1 calc R . .
C13 C 0.67237(11) 0.9542(2) 0.60946(12) 0.0218(4) Uani 1 1 d . . .
H13A H 0.7184 1.0249 0.6246 0.033 Uiso 1 1 calc R . .
H13B H 0.6904 0.8570 0.6473 0.033 Uiso 1 1 calc R . .
H13C H 0.6315 1.0045 0.6276 0.033 Uiso 1 1 calc R . .
O3 O 0.61750(10) 0.37001(19) 0.51015(12) 0.0341(3) Uani 1 1 d . . .
H30A H 0.603(2) 0.268(4) 0.481(2) 0.060(9) Uiso 1 1 d . . .
H30B H 0.621(2) 0.436(4) 0.461(3) 0.069(10) Uiso 1 1 d . . .

loop_
_atom_site_aniso_label
_atom_site_aniso_U_11
_atom_site_aniso_U_22
_atom_site_aniso_U_33
_atom_site_aniso_U_23
_atom_site_aniso_U_13
_atom_site_aniso_U_12
Ru1 0.00945(6) 0.00866(6) 0.00880(6) 0.00016(4) 0.00485(4) 0.00091(4)
Cl1 0.01535(16) 0.01535(17) 0.01593(16) -0.00351(13) 0.00627(13) -0.00365(13)
Cl2 0.01370(16) 0.01403(17) 0.01778(17) -0.00356(13) 0.00483(13) -0.00162(13)
S1 0.01402(16) 0.01259(17) 0.01126(16) 0.00243(13) 0.00711(13) 0.00316(13)
S2 0.01267(16) 0.01074(16) 0.01262(16) 0.00042(12) 0.00730(13) 0.00189(12)
O1 0.0238(6) 0.0236(6) 0.0154(5) 0.0063(5) 0.0134(5) 0.0097(5)
O2 0.0241(6) 0.0149(5) 0.0183(5) 0.0046(4) 0.0107(5) 0.0095(5)
N1 0.0111(5) 0.0102(6) 0.0115(5) 0.0008(5) 0.0053(4) 0.0017(4)
N2 0.0118(5) 0.0102(6) 0.0136(6) 0.0020(5) 0.0066(5) 0.0024(4)
N3 0.0138(6) 0.0113(6) 0.0110(5) 0.0006(5) 0.0061(5) 0.0007(5)
C1 0.0122(6) 0.0153(7) 0.0115(6) 0.0000(5) 0.0058(5) 0.0016(5)
C2 0.0115(6) 0.0134(7) 0.0136(7) -0.0016(5) 0.0043(5) -0.0001(5)
C3 0.0151(7) 0.0198(8) 0.0159(7) -0.0034(6) 0.0083(6) 0.0011(6)
C4 0.0148(7) 0.0197(8) 0.0224(8) -0.0059(6) 0.0098(6) 0.0027(6)
C5 0.0151(7) 0.0138(7) 0.0253(8) -0.0017(6) 0.0076(6) 0.0035(6)
C6 0.0137(7) 0.0134(7) 0.0204(7) 0.0006(6) 0.0076(6) 0.0007(5)
C7 0.0107(6) 0.0111(6) 0.0142(7) -0.0028(5) 0.0057(5) -0.0005(5)
C8 0.0224(8) 0.0165(7) 0.0177(7) 0.0055(6) 0.0111(6) 0.0054(6)
C9 0.0140(6) 0.0123(7) 0.0107(6) -0.0001(5) 0.0053(5) -0.0026(5)
C10 0.0161(7) 0.0267(9) 0.0142(7) 0.0039(6) 0.0029(6) 0.0064(6)
C11 0.0308(9) 0.0121(7) 0.0246(8) 0.0040(6) 0.0135(7) 0.0008(7)
C12 0.0243(9) 0.0192(9) 0.0465(12) -0.0061(8) 0.0270(9) -0.0040(7)
C13 0.0239(8) 0.0299(9) 0.0133(7) -0.0026(7) 0.0092(6) 0.0074(7)
O3 0.0504(9) 0.0248(7) 0.0355(8) -0.0079(6) 0.0261(7) -0.0137(7)

loop_
_atom_type_symbol
_atom_type_description
_atom_type_scat_dispersion_real
_atom_type_scat_dispersion_imag
_atom_type_scat_source
C C 0.0033 0.0016 'International Tables Vol C Tables 4.2.6.8 and 6.1.1.4'
H H 0.0000 0.0000 'International Tables Vol C Tables 4.2.6.8 and 6.1.1.4'
N N 0.0061 0.0033 'International Tables Vol C Tables 4.2.6.8 and 6.1.1.4'
O O 0.0106 0.0060 'International Tables Vol C Tables 4.2.6.8 and 6.1.1.4'
S S 0.1246 0.1234 'International Tables Vol C Tables 4.2.6.8 and 6.1.1.4'
Cl Cl 0.1484 0.1585 'International Tables Vol C Tables 4.2.6.8 and 6.1.1.4'
Ru Ru -1.2594 0.8363 'International Tables Vol C Tables 4.2.6.8 and 6.1.1.4'

loop_
_geom_angle_atom_site_label_1
_geom_angle_atom_site_label_2
_geom_angle_atom_site_label_3
_geom_angle
_geom_angle_site_symmetry_1
_geom_angle_site_symmetry_3
_geom_angle_publ_flag
N3 Ru1 N1 76.03(5) . . ?
N3 Ru1 S2 95.32(4) . . ?
N1 Ru1 S2 171.35(4) . . ?
N3 Ru1 S1 171.64(4) . . ?
N1 Ru1 S1 95.79(4) . . ?
S2 Ru1 S1 92.85(2) . . ?
N3 Ru1 Cl2 89.08(5) . . ?
N1 Ru1 Cl2 89.36(4) . . ?
S2 Ru1 Cl2 90.64(2) . . ?
S1 Ru1 Cl2 92.60(3) . . ?
N3 Ru1 Cl1 87.37(5) . . ?
N1 Ru1 Cl1 85.55(4) . . ?
S2 Ru1 Cl1 94.04(2) . . ?
S1 Ru1 Cl1 90.30(3) . . ?
Cl2 Ru1 Cl1 174.373(14) . . ?
O1 S1 C10 105.73(8) . . ?
O1 S1 C11 105.07(8) . . ?
C10 S1 C11 99.96(9) . . ?
O1 S1 Ru1 113.57(5) . . ?
C10 S1 Ru1 114.86(7) . . ?
C11 S1 Ru1 116.15(6) . . ?
O2 S2 C12 105.40(9) . . ?
O2 S2 C13 105.58(8) . . ?
C12 S2 C13 99.37(10) . . ?
O2 S2 Ru1 119.69(5) . . ?
C12 S2 Ru1 112.45(6) . . ?
C13 S2 Ru1 112.18(6) . . ?
C1 N1 N2 107.44(12) . . ?
C1 N1 Ru1 139.55(11) . . ?
N2 N1 Ru1 112.83(9) . . ?
C7 N2 N1 109.93(12) . . ?
C7 N2 C9 133.75(13) . . ?
N1 N2 C9 116.30(12) . . ?
C9 N3 Ru1 118.81(11) . . ?
C9 N3 H3 120.6 . . ?
Ru1 N3 H3 120.6 . . ?
N1 C1 C2 110.76(14) . . ?
N1 C1 H1 124.6 . . ?
C2 C1 H1 124.6 . . ?
C3 C2 C7 120.77(15) . . ?
C3 C2 C1 133.37(15) . . ?
C7 C2 C1 105.85(13) . . ?
C4 C3 C2 117.68(15) . . ?
C4 C3 H3A 121.2 . . ?
C2 C3 H3A 121.2 . . ?
C3 C4 C5 121.05(15) . . ?
C3 C4 H4 119.5 . . ?
C5 C4 H4 119.5 . . ?
C6 C5 C4 122.20(15) . . ?
C6 C5 H5 118.9 . . ?
C4 C5 H5 118.9 . . ?
C5 C6 C7 116.79(15) . . ?
C5 C6 H6 121.6 . . ?
C7 C6 H6 121.6 . . ?
N2 C7 C6 132.51(14) . . ?
N2 C7 C2 106.01(13) . . ?
C6 C7 C2 121.47(14) . . ?
C9 C8 H8A 109.5 . . ?
C9 C8 H8B 109.5 . . ?
H8A C8 H8B 109.5 . . ?
C9 C8 H8C 109.5 . . ?
H8A C8 H8C 109.5 . . ?
H8B C8 H8C 109.5 . . ?
N3 C9 N2 115.76(14) . . ?
N3 C9 C8 125.19(14) . . ?
N2 C9 C8 119.05(13) . . ?
S1 C10 H10A 109.5 . . ?
S1 C10 H10B 109.5 . . ?
H10A C10 H10B 109.5 . . ?
S1 C10 H10C 109.5 . . ?
H10A C10 H10C 109.5 . . ?
H10B C10 H10C 109.5 . . ?
S1 C11 H11A 109.5 . . ?
S1 C11 H11B 109.5 . . ?
H11A C11 H11B 109.5 . . ?
S1 C11 H11C 109.5 . . ?
H11A C11 H11C 109.5 . . ?
H11B C11 H11C 109.5 . . ?
S2 C12 H12A 109.5 . . ?
S2 C12 H12B 109.5 . . ?
H12A C12 H12B 109.5 . . ?
S2 C12 H12C 109.5 . . ?
H12A C12 H12C 109.5 . . ?
H12B C12 H12C 109.5 . . ?
S2 C13 H13A 109.5 . . ?
S2 C13 H13B 109.5 . . ?
H13A C13 H13B 109.5 . . ?
S2 C13 H13C 109.5 . . ?
H13A C13 H13C 109.5 . . ?
H13B C13 H13C 109.5 . . ?
H30A O3 H30B 106(3) . . ?

loop_
_geom_bond_atom_site_label_1
_geom_bond_atom_site_label_2
_geom_bond_distance
_geom_bond_site_symmetry_2
_geom_bond_publ_flag
Ru1 N3 2.0705(13) . ?
Ru1 N1 2.0984(13) . ?
Ru1 S2 2.2460(5) . ?
Ru1 S1 2.2677(6) . ?
Ru1 Cl2 2.4033(8) . ?
Ru1 Cl1 2.4074(7) . ?
S1 O1 1.4963(12) . ?
S1 C10 1.7817(18) . ?
S1 C11 1.7851(18) . ?
S2 O2 1.4909(12) . ?
S2 C12 1.7791(18) . ?
S2 C13 1.7840(17) . ?
N1 C1 1.3135(19) . ?
N1 N2 1.3928(18) . ?
N2 C7 1.3925(19) . ?
N2 C9 1.3935(19) . ?
N3 C9 1.277(2) . ?
N3 H3 0.8600 . ?
C1 C2 1.427(2) . ?
C1 H1 0.9300 . ?
C2 C3 1.403(2) . ?
C2 C7 1.408(2) . ?
C3 C4 1.380(2) . ?
C3 H3A 0.9300 . ?
C4 C5 1.406(3) . ?
C4 H4 0.9300 . ?
C5 C6 1.385(2) . ?
C5 H5 0.9300 . ?
C6 C7 1.398(2) . ?
C6 H6 0.9300 . ?
C8 C9 1.490(2) . ?
C8 H8A 0.9600 . ?
C8 H8B 0.9600 . ?
C8 H8C 0.9600 . ?
C10 H10A 0.9600 . ?
C10 H10B 0.9600 . ?
C10 H10C 0.9600 . ?
C11 H11A 0.9600 . ?
C11 H11B 0.9600 . ?
C11 H11C 0.9600 . ?
C12 H12A 0.9600 . ?
C12 H12B 0.9600 . ?
C12 H12C 0.9600 . ?
C13 H13A 0.9600 . ?
C13 H13B 0.9600 . ?
C13 H13C 0.9600 . ?
O3 H30A 0.94(3) . ?
O3 H30B 0.92(4) . ?

loop_
_geom_torsion_atom_site_label_1
_geom_torsion_atom_site_label_2
_geom_torsion_atom_site_label_3
_geom_torsion_atom_site_label_4
_geom_torsion
_geom_torsion_site_symmetry_1
_geom_torsion_site_symmetry_2
_geom_torsion_site_symmetry_3
_geom_torsion_site_symmetry_4
_geom_torsion_publ_flag
N3 Ru1 S1 O1 -7.7(3) . . . . ?
N1 Ru1 S1 O1 4.14(7) . . . . ?
S2 Ru1 S1 O1 -175.48(6) . . . . ?
Cl2 Ru1 S1 O1 93.76(6) . . . . ?
Cl1 Ru1 S1 O1 -81.42(6) . . . . ?
N3 Ru1 S1 C10 114.2(3) . . . . ?
N1 Ru1 S1 C10 126.02(8) . . . . ?
S2 Ru1 S1 C10 -53.60(7) . . . . ?
Cl2 Ru1 S1 C10 -144.36(7) . . . . ?
Cl1 Ru1 S1 C10 40.46(7) . . . . ?
N3 Ru1 S1 C11 -129.7(3) . . . . ?
N1 Ru1 S1 C11 -117.88(8) . . . . ?
S2 Ru1 S1 C11 62.50(7) . . . . ?
Cl2 Ru1 S1 C11 -28.27(7) . . . . ?
Cl1 Ru1 S1 C11 156.56(7) . . . . ?
N3 Ru1 S2 O2 172.73(7) . . . . ?
N1 Ru1 S2 O2 173.5(2) . . . . ?
S1 Ru1 S2 O2 -9.03(6) . . . . ?
Cl2 Ru1 S2 O2 83.60(7) . . . . ?
Cl1 Ru1 S2 O2 -99.54(7) . . . . ?
N3 Ru1 S2 C12 -62.78(9) . . . . ?
N1 Ru1 S2 C12 -62.0(3) . . . . ?
S1 Ru1 S2 C12 115.46(9) . . . . ?
Cl2 Ru1 S2 C12 -151.91(8) . . . . ?
Cl1 Ru1 S2 C12 24.95(8) . . . . ?
N3 Ru1 S2 C13 48.23(8) . . . . ?
N1 Ru1 S2 C13 49.0(3) . . . . ?
S1 Ru1 S2 C13 -133.53(7) . . . . ?
Cl2 Ru1 S2 C13 -40.90(7) . . . . ?
Cl1 Ru1 S2 C13 135.96(7) . . . . ?
N3 Ru1 N1 C1 178.79(17) . . . . ?
S2 Ru1 N1 C1 178.00(16) . . . . ?
S1 Ru1 N1 C1 0.55(17) . . . . ?
Cl2 Ru1 N1 C1 -92.00(17) . . . . ?
Cl1 Ru1 N1 C1 90.40(17) . . . . ?
N3 Ru1 N1 N2 4.50(9) . . . . ?
S2 Ru1 N1 N2 3.7(3) . . . . ?
S1 Ru1 N1 N2 -173.74(9) . . . . ?
Cl2 Ru1 N1 N2 93.71(9) . . . . ?
Cl1 Ru1 N1 N2 -83.89(9) . . . . ?
C1 N1 N2 C7 0.33(16) . . . . ?
Ru1 N1 N2 C7 176.45(9) . . . . ?
C1 N1 N2 C9 179.02(13) . . . . ?
Ru1 N1 N2 C9 -4.86(15) . . . . ?
N1 Ru1 N3 C9 -4.00(11) . . . . ?
S2 Ru1 N3 C9 175.89(11) . . . . ?
S1 Ru1 N3 C9 8.1(3) . . . . ?
Cl2 Ru1 N3 C9 -93.56(12) . . . . ?
Cl1 Ru1 N3 C9 82.07(12) . . . . ?
N2 N1 C1 C2 0.18(17) . . . . ?
Ru1 N1 C1 C2 -174.31(12) . . . . ?
N1 C1 C2 C3 -179.55(16) . . . . ?
N1 C1 C2 C7 -0.61(18) . . . . ?
C7 C2 C3 C4 -1.3(2) . . . . ?
C1 C2 C3 C4 177.56(16) . . . . ?
C2 C3 C4 C5 1.8(2) . . . . ?
C3 C4 C5 C6 -0.7(3) . . . . ?
C4 C5 C6 C7 -1.0(2) . . . . ?
N1 N2 C7 C6 179.60(16) . . . . ?
C9 N2 C7 C6 1.2(3) . . . . ?
N1 N2 C7 C2 -0.70(16) . . . . ?
C9 N2 C7 C2 -179.08(15) . . . . ?
C5 C6 C7 N2 -178.87(16) . . . . ?
C5 C6 C7 C2 1.5(2) . . . . ?
C3 C2 C7 N2 179.87(14) . . . . ?
C1 C2 C7 N2 0.77(16) . . . . ?
C3 C2 C7 C6 -0.4(2) . . . . ?
C1 C2 C7 C6 -179.49(14) . . . . ?
Ru1 N3 C9 N2 2.57(18) . . . . ?
Ru1 N3 C9 C8 -177.34(12) . . . . ?
C7 N2 C9 N3 179.96(15) . . . . ?
N1 N2 C9 N3 1.66(19) . . . . ?
C7 N2 C9 C8 -0.1(2) . . . . ?
N1 N2 C9 C8 -178.42(13) . . . . ?
